data_7121721
loop_
_publ_author_name
'Xie, Ghaozan'
'Hahn, Sebastian'
'Rominger, Frank -'
'Freudenberg, Jan'
'Bunz, Uwe H. F.'

_publ_section_title
;
 Synthesis and characterization of two different azarubrenes
;
_journal_name_full 'Chemical Communications'
_journal_paper_doi 10.1039/C8CC01662C
_journal_year 2018
_chemical_formula_sum 'C42 H32 N4 O'
_chemical_formula_weight 608.71
_chemical_name_common 'TAR in manuscript'
_space_group_crystal_system triclinic
_space_group_IT_number 2
_space_group_name_Hall '-P 1'
_space_group_name_H-M_alt 'P -1'
_symmetry_space_group_name_Hall '-P 1'
_symmetry_space_group_name_H-M 'P -1'
_atom_sites_solution_hydrogens geom
_audit_creation_method SHELXL-2016/6
_audit_update_record
;
2018-01-31 deposited with the CCDC.
2018-05-24 downloaded from the CCDC.
;
_cell_angle_alpha 97.536(17)
_cell_angle_beta 90.005(17)
_cell_angle_gamma 100.929(17)
_cell_formula_units_Z 4
_cell_length_a 7.7635(16)
_cell_length_b 18.657(4)
_cell_length_c 21.765(5)
_cell_measurement_reflns_used 4151
_cell_measurement_temperature 100(2)
_cell_measurement_theta_max 30.10
_cell_measurement_theta_min 3.29
_cell_volume 3067.6(12)
_computing_cell_refinement 'X-Area Recipe 1.33.0.0 (STOE, 2015)'
_computing_data_collection 'X-Area Pilatus3_SV 1.31.127.0 (STOE, 2016)'
_computing_data_reduction 'X-Area Integrate 1.71.0.0 (STOE, 2016)'
_computing_molecular_graphics 'Bruker SHELXTL'
_computing_publication_material 'Bruker SHELXTL'
_computing_structure_refinement 'SHELXL-2016/6 (Sheldrick, 2016)'
_computing_structure_solution 'SHELXT-2014 (Sheldrick 2014)'
_diffrn_ambient_temperature 100(2)
_diffrn_detector_area_resol_mean 5.81
_diffrn_measured_fraction_theta_full 0.956
_diffrn_measured_fraction_theta_max 0.956
_diffrn_measurement_device_type 'STOE Stadivari'
_diffrn_measurement_method 'rotation method, \w scans'
_diffrn_radiation_type CuK\a
_diffrn_radiation_wavelength 1.54178
_diffrn_reflns_av_R_equivalents 0.1020
_diffrn_reflns_av_unetI/netI 0.0784
_diffrn_reflns_Laue_measured_fraction_full 0.956
_diffrn_reflns_Laue_measured_fraction_max 0.956
_diffrn_reflns_limit_h_max 4
_diffrn_reflns_limit_h_min -8
_diffrn_reflns_limit_k_max 21
_diffrn_reflns_limit_k_min -20
_diffrn_reflns_limit_l_max 24
_diffrn_reflns_limit_l_min -24
_diffrn_reflns_number 31146
_diffrn_reflns_point_group_measured_fraction_full 0.956
_diffrn_reflns_point_group_measured_fraction_max 0.956
_diffrn_reflns_theta_full 63.152
_diffrn_reflns_theta_max 63.152
_diffrn_reflns_theta_min 3.385
_diffrn_source 'Genix3D Cu HF'
_exptl_absorpt_coefficient_mu 0.625
_exptl_absorpt_correction_T_max 1.969
_exptl_absorpt_correction_T_min 0.583
_exptl_absorpt_correction_type multi-scan
_exptl_crystal_colour red
_exptl_crystal_density_diffrn 1.318
_exptl_crystal_description plate
_exptl_crystal_F_000 1280
_exptl_crystal_size_max 0.184
_exptl_crystal_size_mid 0.142
_exptl_crystal_size_min 0.022
_refine_diff_density_max 0.435
_refine_diff_density_min -0.367
_refine_diff_density_rms 0.081
_refine_ls_extinction_method none
_refine_ls_goodness_of_fit_ref 1.077
_refine_ls_hydrogen_treatment constr
_refine_ls_matrix_type full
_refine_ls_number_parameters 892
_refine_ls_number_reflns 9492
_refine_ls_number_restraints 1664
_refine_ls_restrained_S_all 1.002
_refine_ls_R_factor_all 0.1773
_refine_ls_R_factor_gt 0.1112
_refine_ls_shift/su_max 0.000
_refine_ls_shift/su_mean 0.000
_refine_ls_structure_factor_coef Fsqd
_refine_ls_weighting_details 'w=1/[\s^2^(Fo^2^)+(0.1111P)^2^+12.3767P] where P=(Fo^2^+2Fc^2^)/3'
_refine_ls_weighting_scheme calc
_refine_ls_wR_factor_gt 0.2634
_refine_ls_wR_factor_ref 0.3154
_reflns_Friedel_coverage 0.000
_reflns_number_gt 5709
_reflns_number_total 9492
_reflns_threshold_expression 'I > 2\s(I)'
_cod_data_source_file c8cc01662c2.cif
_cod_data_source_block gxi5
_cod_original_cell_volume 3067.7(12)
_cod_database_code 7121721
_shelx_shelxl_version_number 2016/6
_shelx_space_group_comment
; 
The symmetry employed for this shelxl refinement is uniquely defined 
by the following loop, which should always be used as a source of 
symmetry information in preference to the above space-group names. 
They are only intended as comments. 
;
_shelx_estimated_absorpt_t_min 0.894
_shelx_estimated_absorpt_t_max 0.986
_exptl_absorpt_special_details 'X-Area LANA 1.70.0.0 (STOE, 2017)'

loop_
_space_group_symop_operation_xyz
'x, y, z'
'-x, -y, -z'

loop_
_atom_site_label
_atom_site_type_symbol
_atom_site_fract_x
_atom_site_fract_y
_atom_site_fract_z
_atom_site_U_iso_or_equiv
_atom_site_adp_type
_atom_site_occupancy
_atom_site_site_symmetry_order
_atom_site_calc_flag
_atom_site_refinement_flags_posn
_atom_site_refinement_flags_adp
_atom_site_refinement_flags_occupancy
_atom_site_disorder_assembly
_atom_site_disorder_group
O1 O 1.1609(7) 0.9677(5) 0.2299(3) 0.113(3) Uani 1 1 d D . . . .
C2 C 1.2313(9) 0.9789(5) 0.2898(4) 0.072(2) Uani 1 1 d D . . . .
H2A H 1.236505 0.931062 0.304028 0.087 Uiso 1 1 calc R U . . .
H2B H 1.157278 1.004856 0.318505 0.087 Uiso 1 1 calc R U . . .
C3 C 1.4108(10) 1.0241(6) 0.2892(4) 0.075(2) Uani 1 1 d D . . . .
H3A H 1.497109 1.002370 0.310531 0.090 Uiso 1 1 calc R U . . .
H3B H 1.414399 1.075230 0.308991 0.090 Uiso 1 1 calc R U . . .
C4 C 1.4453(10) 1.0212(6) 0.2200(4) 0.078(3) Uani 1 1 d D . . . .
H4A H 1.452648 1.070599 0.207008 0.094 Uiso 1 1 calc R U . . .
H4B H 1.556980 1.004463 0.210338 0.094 Uiso 1 1 calc R U . . .
C5 C 1.2982(9) 0.9693(5) 0.1881(4) 0.066(2) Uani 1 1 d D . . . .
H5A H 1.265872 0.986121 0.149168 0.079 Uiso 1 1 calc R U . . .
H5B H 1.327882 0.919788 0.178197 0.079 Uiso 1 1 calc R U . . .
O6 O 0.0206(14) 0.5012(5) 0.5743(4) 0.064(3) Uani 0.5 1 d D . P A -1
C7 C 0.040(3) 0.5656(8) 0.5459(7) 0.053(4) Uani 0.5 1 d D . P A -1
H7A H 0.141933 0.602212 0.564350 0.063 Uiso 0.5 1 calc R U P A -1
H7B H -0.066606 0.587576 0.551629 0.063 Uiso 0.5 1 calc R U P A -1
C8 C 0.066(6) 0.5439(14) 0.4788(8) 0.081(9) Uani 0.5 1 d D . P A -1
H8A H 0.192361 0.547742 0.469635 0.097 Uiso 0.5 1 calc R U P A -1
H8B H 0.013643 0.574124 0.452732 0.097 Uiso 0.5 1 calc R U P A -1
C9 C -0.031(4) 0.4638(11) 0.4696(8) 0.079(7) Uani 0.5 1 d D . P A -1
H9A H -0.136325 0.458008 0.442635 0.095 Uiso 0.5 1 calc R U P A -1
H9B H 0.046517 0.431052 0.450266 0.095 Uiso 0.5 1 calc R U P A -1
C10 C -0.081(4) 0.4454(11) 0.5326(8) 0.057(5) Uani 0.5 1 d D . P A -1
H10A H -0.207495 0.444413 0.538830 0.068 Uiso 0.5 1 calc R U P A -1
H10B H -0.055111 0.396663 0.538315 0.068 Uiso 0.5 1 calc R U P A -1
O11 O 0.4717(16) 0.5029(6) 0.0733(4) 0.071(3) Uani 0.5 1 d D . P B -1
C12 C 0.532(3) 0.5684(8) 0.0471(6) 0.054(4) Uani 0.5 1 d D . P B -1
H12A H 0.660655 0.584527 0.053882 0.065 Uiso 0.5 1 calc R U P B -1
H12B H 0.473546 0.608345 0.065811 0.065 Uiso 0.5 1 calc R U P B -1
C13 C 0.487(7) 0.5497(13) -0.0207(7) 0.079(9) Uani 0.5 1 d D . P B -1
H13A H 0.571348 0.579964 -0.045676 0.094 Uiso 0.5 1 calc R U P B -1
H13B H 0.366762 0.555992 -0.029979 0.094 Uiso 0.5 1 calc R U P B -1
C14 C 0.504(3) 0.4687(10) -0.0316(7) 0.071(6) Uani 0.5 1 d D . P B -1
H14A H 0.401125 0.438745 -0.055784 0.085 Uiso 0.5 1 calc R U P B -1
H14B H 0.611469 0.462852 -0.054675 0.085 Uiso 0.5 1 calc R U P B -1
C15 C 0.513(5) 0.4452(11) 0.0311(8) 0.058(6) Uani 0.5 1 d D . P B -1
H15A H 0.427720 0.399018 0.033546 0.070 Uiso 0.5 1 calc R U P B -1
H15B H 0.632124 0.437018 0.040154 0.070 Uiso 0.5 1 calc R U P B -1
C1_1 C 0.4621(8) 0.6680(3) 0.6185(2) 0.0374(14) Uani 1 1 d D . . . .
C2_1 C 0.3776(8) 0.7240(3) 0.6498(2) 0.0382(14) Uani 1 1 d D . . . .
C3_1 C 0.3826(7) 0.7410(3) 0.7163(2) 0.0374(14) Uani 1 1 d D . . . .
C4_1 C 0.1799(8) 0.8138(3) 0.6459(2) 0.0379(14) Uani 1 1 d D . . . .
C5_1 C 0.2854(8) 0.7666(3) 0.6133(2) 0.0389(14) Uani 1 1 d D . . . .
C6_1 C 0.3087(8) 0.7585(4) 0.5475(2) 0.0406(14) Uani 1 1 d D . . . .
C11_1 C 0.5114(8) 0.6071(3) 0.6499(3) 0.0426(14) Uani 1 1 d D . . . .
C12_1 C 0.6822(8) 0.5994(4) 0.6579(3) 0.0456(15) Uani 1 1 d D . . . .
H12_1 H 0.776333 0.635981 0.647502 0.055 Uiso 1 1 calc R U . . .
C13_1 C 0.7156(9) 0.5374(4) 0.6815(3) 0.0519(17) Uani 1 1 d D . . . .
H13_1 H 0.834376 0.533426 0.687602 0.062 Uiso 1 1 calc R U . . .
N14_1 N 0.5912(8) 0.4837(3) 0.6959(2) 0.0537(14) Uani 1 1 d D . . . .
C15_1 C 0.4262(9) 0.4904(4) 0.6875(3) 0.0533(17) Uani 1 1 d D . . . .
H15_1 H 0.335244 0.452376 0.697713 0.064 Uiso 1 1 calc R U . . .
C16_1 C 0.3797(9) 0.5508(4) 0.6644(3) 0.0475(16) Uani 1 1 d D . . . .
H16_1 H 0.259712 0.553211 0.658641 0.057 Uiso 1 1 calc R U . . .
C21_1 C 0.5046(7) 0.7115(3) 0.7553(2) 0.0389(14) Uani 1 1 d D . . . .
C22_1 C 0.6810(7) 0.7415(4) 0.7580(3) 0.0413(15) Uani 1 1 d D . . . .
H22_1 H 0.725178 0.780435 0.734724 0.050 Uiso 1 1 calc R U . . .
C23_1 C 0.7937(9) 0.7153(4) 0.7944(3) 0.0510(17) Uani 1 1 d D . . . .
H23_1 H 0.914326 0.737932 0.796523 0.061 Uiso 1 1 calc R U . . .
N24_1 N 0.7407(7) 0.6588(3) 0.8274(2) 0.0499(14) Uani 1 1 d D . . . .
C25_1 C 0.5700(8) 0.6312(4) 0.8249(3) 0.0480(16) Uani 1 1 d D . . . .
H25_1 H 0.529222 0.592314 0.848523 0.058 Uiso 1 1 calc R U . . .
C26_1 C 0.4467(8) 0.6548(4) 0.7906(3) 0.0434(15) Uani 1 1 d D . . . .
H26_1 H 0.325898 0.632939 0.791002 0.052 Uiso 1 1 calc R U . . .
C31_1 C 0.2871(8) 0.7908(3) 0.7463(2) 0.0390(14) Uani 1 1 d D . . . .
C32_1 C 0.1800(7) 0.8259(4) 0.7114(2) 0.0388(14) Uani 1 1 d D . . . .
C33_1 C 0.0771(8) 0.8743(4) 0.7437(3) 0.0412(15) Uani 1 1 d D . . . .
H33_1 H 0.003725 0.896958 0.720528 0.049 Uiso 1 1 calc R U . . .
C34_1 C 0.0822(8) 0.8887(4) 0.8067(3) 0.0431(15) Uani 1 1 d D . . . .
H34_1 H 0.012124 0.920776 0.827030 0.052 Uiso 1 1 calc R U . . .
C35_1 C 0.1920(8) 0.8559(4) 0.8423(3) 0.0441(15) Uani 1 1 d D . . . .
H35_1 H 0.195931 0.866311 0.886244 0.053 Uiso 1 1 calc R U . . .
C36_1 C 0.2921(8) 0.8094(4) 0.8131(3) 0.0425(15) Uani 1 1 d D . . . .
H36_1 H 0.366933 0.788672 0.837349 0.051 Uiso 1 1 calc R U . . .
C41_1 C 0.0562(7) 0.8491(3) 0.6127(3) 0.0400(14) Uani 1 1 d D . . . .
C42_1 C 0.1028(8) 0.9200(4) 0.5973(3) 0.0449(15) Uani 1 1 d D . . . .
H42_1 H 0.218201 0.947541 0.606125 0.054 Uiso 1 1 calc R U . . .
C43_1 C -0.0209(8) 0.9501(4) 0.5689(3) 0.0508(17) Uani 1 1 d D . . . .
H43_1 H 0.014668 0.997871 0.557252 0.061 Uiso 1 1 calc R U . . .
N44_1 N -0.1877(8) 0.9160(3) 0.5569(3) 0.0552(15) Uani 1 1 d D . . . .
C45_1 C -0.2322(9) 0.8485(4) 0.5737(3) 0.0590(19) Uani 1 1 d D . . . .
H45_1 H -0.349522 0.822756 0.565711 0.071 Uiso 1 1 calc R U . . .
C46_1 C -0.1162(8) 0.8140(4) 0.6021(3) 0.0495(17) Uani 1 1 d D . . . .
H46_1 H -0.155471 0.766579 0.614202 0.059 Uiso 1 1 calc R U . . .
C51_1 C 0.2389(8) 0.8043(4) 0.5055(3) 0.0457(15) Uani 1 1 d D . . . .
C52_1 C 0.3406(9) 0.8697(4) 0.4915(3) 0.0535(17) Uani 1 1 d D . . . .
H52_1 H 0.452713 0.888203 0.510912 0.064 Uiso 1 1 calc R U . . .
C53_1 C 0.2754(10) 0.9076(4) 0.4486(3) 0.0600(19) Uani 1 1 d D . . . .
H53_1 H 0.346045 0.951860 0.438922 0.072 Uiso 1 1 calc R U . . .
N54_1 N 0.1180(9) 0.8846(4) 0.4204(2) 0.0605(16) Uani 1 1 d D . . . .
C55_1 C 0.0217(11) 0.8214(4) 0.4331(3) 0.0610(19) Uani 1 1 d D . . . .
H55_1 H -0.089789 0.804301 0.412872 0.073 Uiso 1 1 calc R U . . .
C56_1 C 0.0774(9) 0.7792(4) 0.4747(3) 0.0520(17) Uani 1 1 d D . . . .
H56_1 H 0.006073 0.733987 0.481936 0.062 Uiso 1 1 calc R U . . .
C61_1 C 0.4117(8) 0.7102(4) 0.5188(2) 0.0412(15) Uani 1 1 d D . . . .
C62_1 C 0.4820(8) 0.6620(3) 0.5542(2) 0.0399(14) Uani 1 1 d D . . . .
C63_1 C 0.5725(9) 0.6087(4) 0.5209(3) 0.0489(17) Uani 1 1 d D . . . .
H63_1 H 0.610235 0.573101 0.542477 0.059 Uiso 1 1 calc R U . . .
C64_1 C 0.6054(9) 0.6082(4) 0.4592(3) 0.0519(18) Uani 1 1 d D . . . .
H64_1 H 0.668085 0.573360 0.438615 0.062 Uiso 1 1 calc R U . . .
C65_1 C 0.5462(9) 0.6592(4) 0.4260(3) 0.0511(17) Uani 1 1 d D . . . .
H65_1 H 0.574039 0.659926 0.383547 0.061 Uiso 1 1 calc R U . . .
C66_1 C 0.4508(9) 0.7069(4) 0.4535(3) 0.0491(17) Uani 1 1 d D . . . .
H66_1 H 0.408041 0.739187 0.429592 0.059 Uiso 1 1 calc R U . . .
C1_2 C 0.4264(7) 0.7630(3) 0.0458(2) 0.0379(14) Uani 1 1 d D . . . .
C2_2 C 0.4554(7) 0.7716(3) 0.1120(2) 0.0367(14) Uani 1 1 d D . . . .
C3_2 C 0.6016(7) 0.8196(3) 0.1438(2) 0.0384(14) Uani 1 1 d D . . . .
C4_2 C 0.3325(7) 0.7473(3) 0.2142(2) 0.0372(14) Uani 1 1 d D . . . .
C5_2 C 0.3253(7) 0.7290(3) 0.1481(2) 0.0369(14) Uani 1 1 d D . . . .
C6_2 C 0.1950(7) 0.6708(3) 0.1171(2) 0.0404(14) Uani 1 1 d D . . . .
C11_2 C 0.5320(7) 0.8115(3) 0.0042(2) 0.0382(14) Uani 1 1 d D . . . .
C12_2 C 0.4850(8) 0.8767(4) -0.0069(3) 0.0424(15) Uani 1 1 d D . . . .
H12_2 H 0.391368 0.894078 0.014592 0.051 Uiso 1 1 calc R U . . .
C13_2 C 0.5776(8) 0.9159(4) -0.0501(3) 0.0492(17) Uani 1 1 d D . . . .
H13_2 H 0.543136 0.960250 -0.057660 0.059 Uiso 1 1 calc R U . . .
N14_2 N 0.7106(7) 0.8962(3) -0.0817(3) 0.0548(15) Uani 1 1 d D . . . .
C15_2 C 0.7534(9) 0.8328(4) -0.0718(3) 0.0530(17) Uani 1 1 d D . . . .
H15_2 H 0.847596 0.817092 -0.094256 0.064 Uiso 1 1 calc R U . . .
C16_2 C 0.6676(8) 0.7882(4) -0.0303(3) 0.0491(16) Uani 1 1 d D . . . .
H16_2 H 0.700723 0.742697 -0.025637 0.059 Uiso 1 1 calc R U . . .
C21_2 C 0.7585(7) 0.8539(3) 0.1110(3) 0.0405(14) Uani 1 1 d D . . . .
C22_2 C 0.7875(8) 0.9258(3) 0.0975(3) 0.0412(14) Uani 1 1 d D . . . .
H22_2 H 0.705010 0.956419 0.109362 0.049 Uiso 1 1 calc R U . . .
C23_2 C 0.9358(8) 0.9526(4) 0.0671(3) 0.0465(16) Uani 1 1 d D . . . .
H23_2 H 0.950917 1.001804 0.058026 0.056 Uiso 1 1 calc R U . . .
N24_2 N 1.0599(7) 0.9145(3) 0.0494(3) 0.0521(14) Uani 1 1 d D . . . .
C25_2 C 1.0345(9) 0.8464(4) 0.0653(4) 0.0582(19) Uani 1 1 d D . . . .
H25_2 H 1.122224 0.817915 0.054848 0.070 Uiso 1 1 calc R U . . .
C26_2 C 0.8905(8) 0.8149(4) 0.0954(3) 0.0472(16) Uani 1 1 d D . . . .
H26_2 H 0.881361 0.766367 0.105651 0.057 Uiso 1 1 calc R U . . .
C31_2 C 0.6118(7) 0.8327(4) 0.2092(2) 0.0385(14) Uani 1 1 d D . . . .
C32_2 C 0.4706(7) 0.7991(4) 0.2442(2) 0.0398(15) Uani 1 1 d D . . . .
C33_2 C 0.4793(8) 0.8192(4) 0.3110(3) 0.0462(17) Uani 1 1 d D . . . .
H33_2 H 0.383596 0.800050 0.335025 0.055 Uiso 1 1 calc R U . . .
C34_2 C 0.6212(8) 0.8646(4) 0.3395(3) 0.0457(16) Uani 1 1 d D . . . .
H34_2 H 0.624142 0.876313 0.383345 0.055 Uiso 1 1 calc R U . . .
C35_2 C 0.7653(8) 0.8952(4) 0.3053(3) 0.0456(16) Uani 1 1 d D . . . .
H35_2 H 0.865691 0.925681 0.326237 0.055 Uiso 1 1 calc R U . . .
C36_2 C 0.7599(8) 0.8808(4) 0.2422(3) 0.0421(15) Uani 1 1 d D . . . .
H36_2 H 0.855491 0.902939 0.219482 0.051 Uiso 1 1 calc R U . . .
C41_2 C 0.1821(7) 0.7192(4) 0.2532(2) 0.0383(14) Uani 1 1 d D . . . .
C42_2 C 0.0338(7) 0.7492(4) 0.2561(3) 0.0422(15) Uani 1 1 d D . . . .
H42_2 H 0.026320 0.789177 0.233906 0.051 Uiso 1 1 calc R U . . .
C43_2 C -0.1042(8) 0.7213(4) 0.2910(3) 0.0473(16) Uani 1 1 d D . . . .
H43_2 H -0.206542 0.742268 0.291367 0.057 Uiso 1 1 calc R U . . .
N44_2 N -0.1028(7) 0.6657(3) 0.3249(2) 0.0517(14) Uani 1 1 d D . . . .
C45_2 C 0.0435(8) 0.6401(4) 0.3231(3) 0.0468(16) Uani 1 1 d D . . . .
H45_2 H 0.048465 0.601524 0.347066 0.056 Uiso 1 1 calc R U . . .
C46_2 C 0.1906(8) 0.6629(4) 0.2902(3) 0.0428(15) Uani 1 1 d D . . . .
H46_2 H 0.292496 0.641936 0.292286 0.051 Uiso 1 1 calc R U . . .
C51_2 C 0.0897(8) 0.6107(3) 0.1483(2) 0.0395(14) Uani 1 1 d D . . . .
C52_2 C -0.0880(8) 0.6037(4) 0.1575(3) 0.0432(15) Uani 1 1 d D . . . .
H52_2 H -0.148744 0.640236 0.146883 0.052 Uiso 1 1 calc R U . . .
C53_2 C -0.1766(9) 0.5433(4) 0.1822(3) 0.0495(16) Uani 1 1 d D . . . .
H53_2 H -0.298492 0.540118 0.189081 0.059 Uiso 1 1 calc R U . . .
N54_2 N -0.1018(8) 0.4889(3) 0.1969(2) 0.0516(14) Uani 1 1 d D . . . .
C55_2 C 0.0696(9) 0.4956(4) 0.1882(3) 0.0482(16) Uani 1 1 d D . . . .
H55_2 H 0.125815 0.457563 0.198500 0.058 Uiso 1 1 calc R U . . .
C56_2 C 0.1716(9) 0.5554(3) 0.1647(3) 0.0460(15) Uani 1 1 d D . . . .
H56_2 H 0.294249 0.558389 0.159996 0.055 Uiso 1 1 calc R U . . .
C61_2 C 0.1732(8) 0.6631(4) 0.0520(2) 0.0406(15) Uani 1 1 d D . . . .
C62_2 C 0.2835(7) 0.7122(3) 0.0172(2) 0.0365(14) Uani 1 1 d D . . . .
C63_2 C 0.2439(8) 0.7071(4) -0.0483(3) 0.0441(16) Uani 1 1 d D . . . .
H63_2 H 0.314377 0.739808 -0.072321 0.053 Uiso 1 1 calc R U . . .
C64_2 C 0.1093(8) 0.6570(4) -0.0760(3) 0.0470(17) Uani 1 1 d D . . . .
H64_2 H 0.083337 0.655948 -0.118793 0.056 Uiso 1 1 calc R U . . .
C65_2 C 0.0062(9) 0.6059(4) -0.0417(3) 0.0511(18) Uani 1 1 d D . . . .
H65_2 H -0.086934 0.570069 -0.061905 0.061 Uiso 1 1 calc R U . . .
C66_2 C 0.0392(8) 0.6075(4) 0.0195(3) 0.0488(17) Uani 1 1 d D . . . .
H66_2 H -0.027558 0.571305 0.041286 0.059 Uiso 1 1 calc R U . . .

loop_
_atom_site_aniso_label
_atom_site_aniso_U_11
_atom_site_aniso_U_22
_atom_site_aniso_U_33
_atom_site_aniso_U_23
_atom_site_aniso_U_13
_atom_site_aniso_U_12
O1 0.057(4) 0.196(8) 0.072(4) 0.036(5) 0.002(3) -0.023(4)
C2 0.057(5) 0.103(7) 0.059(4) 0.024(5) 0.018(4) 0.010(4)
C3 0.057(5) 0.103(7) 0.060(4) 0.014(5) 0.007(4) 0.006(4)
C4 0.060(5) 0.104(7) 0.062(5) 0.018(5) 0.016(4) -0.009(4)
C5 0.057(5) 0.078(6) 0.064(5) 0.024(4) 0.008(3) 0.005(4)
O6 0.083(7) 0.065(6) 0.036(5) 0.016(4) -0.003(5) -0.008(5)
C7 0.048(10) 0.070(9) 0.038(9) 0.016(7) -0.002(8) 0.000(8)
C8 0.086(18) 0.111(15) 0.038(9) 0.021(9) 0.015(10) -0.007(12)
C9 0.078(14) 0.109(15) 0.040(8) 0.001(10) 0.005(9) -0.001(13)
C10 0.057(13) 0.065(9) 0.047(9) 0.005(7) 0.005(8) 0.010(8)
O11 0.116(9) 0.075(7) 0.034(5) 0.018(5) 0.015(5) 0.037(6)
C12 0.063(10) 0.076(8) 0.026(8) 0.011(7) 0.003(7) 0.020(9)
C13 0.12(3) 0.102(13) 0.026(9) 0.010(8) 0.002(11) 0.050(16)
C14 0.091(15) 0.101(12) 0.025(7) -0.010(9) 0.000(8) 0.039(13)
C15 0.064(17) 0.076(9) 0.035(8) 0.005(7) 0.005(9) 0.018(10)
C1_1 0.042(3) 0.047(4) 0.025(3) 0.012(3) 0.005(2) 0.007(3)
C2_1 0.043(4) 0.050(4) 0.023(3) 0.008(3) 0.000(2) 0.007(3)
C3_1 0.042(3) 0.050(4) 0.021(3) 0.009(3) 0.005(2) 0.006(3)
C4_1 0.045(3) 0.044(4) 0.027(3) 0.011(3) 0.003(2) 0.010(3)
C5_1 0.048(4) 0.045(4) 0.027(3) 0.014(3) 0.005(2) 0.009(3)
C6_1 0.048(4) 0.055(4) 0.022(3) 0.011(3) -0.001(2) 0.010(3)
C11_1 0.056(4) 0.053(4) 0.019(3) 0.000(3) 0.001(3) 0.012(3)
C12_1 0.059(4) 0.055(4) 0.025(3) 0.008(3) 0.006(3) 0.012(3)
C13_1 0.069(4) 0.067(5) 0.025(3) 0.012(3) -0.001(3) 0.019(3)
N14_1 0.080(4) 0.054(4) 0.026(3) 0.005(3) -0.003(3) 0.013(3)
C15_1 0.073(4) 0.057(4) 0.028(3) 0.006(3) 0.000(3) 0.006(3)
C16_1 0.061(4) 0.054(4) 0.026(3) 0.004(3) 0.000(3) 0.009(3)
C21_1 0.046(3) 0.053(4) 0.016(3) 0.002(3) 0.000(2) 0.007(3)
C22_1 0.048(3) 0.049(4) 0.029(3) 0.010(3) 0.003(3) 0.009(3)
C23_1 0.049(4) 0.057(4) 0.047(4) 0.008(3) -0.003(3) 0.007(3)
N24_1 0.063(3) 0.055(4) 0.033(3) 0.008(3) -0.007(2) 0.012(3)
C25_1 0.064(4) 0.057(5) 0.024(3) 0.013(3) -0.002(3) 0.007(3)
C26_1 0.048(4) 0.056(4) 0.021(3) 0.003(3) 0.003(2) 0.000(3)
C31_1 0.042(3) 0.051(4) 0.025(3) 0.008(3) 0.003(2) 0.008(3)
C32_1 0.039(3) 0.054(4) 0.025(3) 0.010(3) 0.005(2) 0.008(3)
C33_1 0.043(4) 0.052(4) 0.030(3) 0.010(3) 0.002(3) 0.011(3)
C34_1 0.047(4) 0.052(4) 0.030(3) 0.005(3) 0.008(3) 0.008(3)
C35_1 0.050(4) 0.057(4) 0.024(3) 0.006(3) 0.003(3) 0.006(3)
C36_1 0.049(4) 0.052(4) 0.026(3) 0.008(3) 0.000(3) 0.007(3)
C41_1 0.043(3) 0.055(4) 0.024(3) 0.010(3) 0.005(2) 0.013(3)
C42_1 0.052(4) 0.054(4) 0.030(3) 0.011(3) 0.003(3) 0.010(3)
C43_1 0.059(4) 0.062(5) 0.036(4) 0.014(3) 0.006(3) 0.017(3)
N44_1 0.062(3) 0.065(4) 0.043(3) 0.014(3) -0.003(3) 0.018(3)
C45_1 0.051(4) 0.073(5) 0.052(4) 0.012(4) -0.005(3) 0.007(3)
C46_1 0.043(3) 0.061(5) 0.046(4) 0.015(3) 0.000(3) 0.006(3)
C51_1 0.058(4) 0.059(4) 0.022(3) 0.007(3) 0.004(3) 0.018(3)
C52_1 0.062(4) 0.060(4) 0.043(4) 0.017(3) 0.012(3) 0.014(3)
C53_1 0.074(5) 0.076(5) 0.039(4) 0.018(4) 0.018(3) 0.029(4)
N54_1 0.089(4) 0.077(4) 0.023(3) 0.007(3) 0.004(3) 0.036(3)
C55_1 0.087(5) 0.070(5) 0.032(4) 0.003(3) -0.009(3) 0.032(4)
C56_1 0.069(4) 0.058(5) 0.028(3) 0.003(3) -0.008(3) 0.014(3)
C61_1 0.047(4) 0.056(4) 0.023(3) 0.010(3) 0.003(2) 0.011(3)
C62_1 0.048(4) 0.047(4) 0.026(3) 0.009(3) 0.005(2) 0.010(3)
C63_1 0.065(4) 0.058(5) 0.025(3) 0.000(3) 0.002(3) 0.019(3)
C64_1 0.069(5) 0.066(5) 0.024(3) 0.003(3) 0.004(3) 0.024(4)
C65_1 0.063(4) 0.067(5) 0.025(3) 0.009(3) 0.005(3) 0.015(3)
C66_1 0.062(4) 0.064(5) 0.024(3) 0.011(3) 0.004(3) 0.017(3)
C1_2 0.042(3) 0.049(4) 0.023(3) 0.009(3) 0.003(2) 0.005(3)
C2_2 0.036(3) 0.048(4) 0.027(3) 0.009(3) 0.005(2) 0.007(3)
C3_2 0.039(3) 0.048(4) 0.028(3) 0.007(3) 0.004(2) 0.007(3)
C4_2 0.036(3) 0.051(4) 0.028(3) 0.012(3) 0.001(2) 0.010(3)
C5_2 0.039(3) 0.050(4) 0.023(3) 0.011(3) 0.005(2) 0.008(3)
C6_2 0.041(3) 0.052(4) 0.027(3) 0.008(3) 0.002(2) 0.006(3)
C11_2 0.042(3) 0.048(4) 0.023(3) 0.008(3) 0.001(2) 0.002(3)
C12_2 0.040(4) 0.055(4) 0.032(3) 0.011(3) 0.004(3) 0.006(3)
C13_2 0.052(4) 0.065(5) 0.030(3) 0.019(3) -0.002(3) 0.003(3)
N14_2 0.058(4) 0.067(4) 0.036(3) 0.013(3) 0.009(2) -0.003(3)
C15_2 0.052(4) 0.066(5) 0.034(4) 0.002(3) 0.014(3) -0.002(3)
C16_2 0.051(4) 0.056(4) 0.038(4) 0.009(3) 0.009(3) 0.003(3)
C21_2 0.044(3) 0.052(4) 0.024(3) 0.008(3) 0.005(2) 0.004(3)
C22_2 0.048(4) 0.050(4) 0.024(3) 0.004(3) 0.007(2) 0.008(3)
C23_2 0.045(4) 0.056(4) 0.034(3) 0.003(3) 0.007(3) 0.001(3)
N24_2 0.048(3) 0.065(4) 0.044(3) 0.016(3) 0.009(2) 0.008(3)
C25_2 0.046(4) 0.065(5) 0.067(5) 0.015(4) 0.018(3) 0.013(3)
C26_2 0.042(4) 0.061(4) 0.045(4) 0.025(3) 0.009(3) 0.013(3)
C31_2 0.040(3) 0.048(4) 0.027(3) 0.007(3) 0.003(2) 0.007(3)
C32_2 0.039(3) 0.056(4) 0.025(3) 0.006(3) 0.003(2) 0.010(3)
C33_2 0.049(4) 0.066(5) 0.023(3) 0.006(3) 0.005(2) 0.008(3)
C34_2 0.049(4) 0.063(5) 0.023(3) 0.004(3) 0.000(2) 0.006(3)
C35_2 0.045(4) 0.057(4) 0.033(3) 0.005(3) -0.004(3) 0.006(3)
C36_2 0.047(4) 0.049(4) 0.028(3) 0.005(3) 0.001(2) 0.004(3)
C41_2 0.038(3) 0.058(4) 0.018(3) 0.006(3) 0.004(2) 0.005(3)
C42_2 0.042(3) 0.048(4) 0.034(3) 0.005(3) 0.005(3) 0.003(3)
C43_2 0.046(4) 0.059(4) 0.035(4) 0.002(3) 0.009(3) 0.009(3)
N44_2 0.057(3) 0.060(4) 0.038(3) 0.008(3) 0.015(3) 0.009(3)
C45_2 0.058(4) 0.057(4) 0.025(3) 0.005(3) 0.003(3) 0.009(3)
C46_2 0.045(4) 0.054(4) 0.030(3) 0.008(3) 0.003(3) 0.009(3)
C51_2 0.053(3) 0.049(4) 0.015(3) 0.011(3) 0.005(2) 0.001(3)
C52_2 0.049(3) 0.054(4) 0.023(3) 0.009(3) -0.001(3) -0.004(3)
C53_2 0.058(4) 0.060(4) 0.026(3) 0.010(3) 0.002(3) -0.002(3)
N54_2 0.071(4) 0.053(4) 0.028(3) 0.007(3) 0.009(3) 0.002(3)
C55_2 0.073(4) 0.044(4) 0.026(3) 0.006(3) 0.005(3) 0.006(3)
C56_2 0.063(4) 0.047(4) 0.026(3) 0.009(3) 0.003(3) 0.004(3)
C61_2 0.042(3) 0.055(4) 0.024(3) 0.011(3) 0.003(2) 0.002(3)
C62_2 0.044(3) 0.045(4) 0.021(3) 0.008(3) 0.007(2) 0.007(3)
C63_2 0.053(4) 0.050(4) 0.028(3) 0.009(3) 0.001(3) 0.005(3)
C64_2 0.051(4) 0.069(5) 0.020(3) 0.010(3) 0.001(2) 0.007(3)
C65_2 0.053(4) 0.067(5) 0.026(3) 0.002(3) 0.001(3) -0.005(3)
C66_2 0.054(4) 0.061(5) 0.028(3) 0.007(3) 0.003(3) 0.000(3)

loop_
_atom_type_symbol
_atom_type_description
_atom_type_scat_dispersion_real
_atom_type_scat_dispersion_imag
_atom_type_scat_source
C C 0.0181 0.0091 'International Tables Vol C Tables 4.2.6.8 and 6.1.1.4'
H H 0.0000 0.0000 'International Tables Vol C Tables 4.2.6.8 and 6.1.1.4'
N N 0.0311 0.0180 'International Tables Vol C Tables 4.2.6.8 and 6.1.1.4'
O O 0.0492 0.0322 'International Tables Vol C Tables 4.2.6.8 and 6.1.1.4'

loop_
_geom_angle_atom_site_label_1
_geom_angle_atom_site_label_2
_geom_angle_atom_site_label_3
_geom_angle
C2 O1 C5 108.7(6)
O1 C2 C3 107.9(6)
O1 C2 H2A 110.1
C3 C2 H2A 110.1
O1 C2 H2B 110.1
C3 C2 H2B 110.1
H2A C2 H2B 108.4
C2 C3 C4 102.4(6)
C2 C3 H3A 111.3
C4 C3 H3A 111.3
C2 C3 H3B 111.3
C4 C3 H3B 111.3
H3A C3 H3B 109.2
C5 C4 C3 106.5(6)
C5 C4 H4A 110.4
C3 C4 H4A 110.4
C5 C4 H4B 110.4
C3 C4 H4B 110.4
H4A C4 H4B 108.6
O1 C5 C4 104.9(7)
O1 C5 H5A 110.8
C4 C5 H5A 110.8
O1 C5 H5B 110.8
C4 C5 H5B 110.8
H5A C5 H5B 108.9
C10 O6 C7 105.9(13)
O6 C7 C8 106.9(15)
O6 C7 H7A 110.3
C8 C7 H7A 110.3
O6 C7 H7B 110.3
C8 C7 H7B 110.3
H7A C7 H7B 108.6
C7 C8 C9 101.3(13)
C7 C8 H8A 111.5
C9 C8 H8A 111.5
C7 C8 H8B 111.5
C9 C8 H8B 111.5
H8A C8 H8B 109.3
C10 C9 C8 106.1(12)
C10 C9 H9A 110.5
C8 C9 H9A 110.5
C10 C9 H9B 110.5
C8 C9 H9B 110.5
H9A C9 H9B 108.7
O6 C10 C9 105.6(13)
O6 C10 H10A 110.6
C9 C10 H10A 110.6
O6 C10 H10B 110.6
C9 C10 H10B 110.6
H10A C10 H10B 108.8
C15 O11 C12 106.0(13)
O11 C12 C13 105.8(15)
O11 C12 H12A 110.6
C13 C12 H12A 110.6
O11 C12 H12B 110.6
C13 C12 H12B 110.6
H12A C12 H12B 108.7
C12 C13 C14 101.1(13)
C12 C13 H13A 111.6
C14 C13 H13A 111.6
C12 C13 H13B 111.6
C14 C13 H13B 111.6
H13A C13 H13B 109.4
C15 C14 C13 106.1(11)
C15 C14 H14A 110.5
C13 C14 H14A 110.5
C15 C14 H14B 110.5
C13 C14 H14B 110.5
H14A C14 H14B 108.7
O11 C15 C14 106.1(12)
O11 C15 H15A 110.5
C14 C15 H15A 110.5
O11 C15 H15B 110.5
C14 C15 H15B 110.5
H15A C15 H15B 108.7
C62_1 C1_1 C2_1 120.3(5)
C62_1 C1_1 C11_1 116.1(5)
C2_1 C1_1 C11_1 123.1(5)
C1_1 C2_1 C3_1 122.1(5)
C1_1 C2_1 C5_1 119.5(5)
C3_1 C2_1 C5_1 118.4(5)
C31_1 C3_1 C2_1 121.4(5)
C31_1 C3_1 C21_1 117.4(5)
C2_1 C3_1 C21_1 120.9(5)
C32_1 C4_1 C5_1 121.4(5)
C32_1 C4_1 C41_1 116.5(5)
C5_1 C4_1 C41_1 122.0(5)
C6_1 C5_1 C4_1 124.7(5)
C6_1 C5_1 C2_1 117.4(5)
C4_1 C5_1 C2_1 117.8(5)
C61_1 C6_1 C5_1 121.4(5)
C61_1 C6_1 C51_1 115.1(5)
C5_1 C6_1 C51_1 123.3(5)
C12_1 C11_1 C16_1 117.6(6)
C12_1 C11_1 C1_1 122.8(6)
C16_1 C11_1 C1_1 119.0(5)
C11_1 C12_1 C13_1 119.2(6)
C11_1 C12_1 H12_1 120.4
C13_1 C12_1 H12_1 120.4
N14_1 C13_1 C12_1 123.7(6)
N14_1 C13_1 H13_1 118.1
C12_1 C13_1 H13_1 118.1
C13_1 N14_1 C15_1 117.3(6)
N14_1 C15_1 C16_1 123.1(7)
N14_1 C15_1 H15_1 118.4
C16_1 C15_1 H15_1 118.4
C11_1 C16_1 C15_1 119.0(6)
C11_1 C16_1 H16_1 120.5
C15_1 C16_1 H16_1 120.5
C22_1 C21_1 C26_1 117.6(5)
C22_1 C21_1 C3_1 119.8(5)
C26_1 C21_1 C3_1 122.6(5)
C21_1 C22_1 C23_1 120.1(6)
C21_1 C22_1 H22_1 120.0
C23_1 C22_1 H22_1 120.0
N24_1 C23_1 C22_1 123.1(6)
N24_1 C23_1 H23_1 118.5
C22_1 C23_1 H23_1 118.5
C25_1 N24_1 C23_1 116.0(5)
N24_1 C25_1 C26_1 125.0(6)
N24_1 C25_1 H25_1 117.5
C26_1 C25_1 H25_1 117.5
C25_1 C26_1 C21_1 118.2(6)
C25_1 C26_1 H26_1 120.9
C21_1 C26_1 H26_1 120.9
C3_1 C31_1 C32_1 120.4(5)
C3_1 C31_1 C36_1 122.3(5)
C32_1 C31_1 C36_1 117.4(5)
C4_1 C32_1 C31_1 119.8(5)
C4_1 C32_1 C33_1 121.1(5)
C31_1 C32_1 C33_1 119.1(5)
C34_1 C33_1 C32_1 121.5(6)
C34_1 C33_1 H33_1 119.3
C32_1 C33_1 H33_1 119.3
C33_1 C34_1 C35_1 120.2(6)
C33_1 C34_1 H34_1 119.9
C35_1 C34_1 H34_1 119.9
C36_1 C35_1 C34_1 119.9(5)
C36_1 C35_1 H35_1 120.0
C34_1 C35_1 H35_1 120.0
C35_1 C36_1 C31_1 121.8(6)
C35_1 C36_1 H36_1 119.1
C31_1 C36_1 H36_1 119.1
C46_1 C41_1 C42_1 117.4(5)
C46_1 C41_1 C4_1 119.8(6)
C42_1 C41_1 C4_1 122.4(5)
C43_1 C42_1 C41_1 119.1(6)
C43_1 C42_1 H42_1 120.4
C41_1 C42_1 H42_1 120.4
N44_1 C43_1 C42_1 124.1(7)
N44_1 C43_1 H43_1 117.9
C42_1 C43_1 H43_1 117.9
C43_1 N44_1 C45_1 116.1(6)
N44_1 C45_1 C46_1 123.6(6)
N44_1 C45_1 H45_1 118.2
C46_1 C45_1 H45_1 118.2
C41_1 C46_1 C45_1 119.5(6)
C41_1 C46_1 H46_1 120.3
C45_1 C46_1 H46_1 120.3
C56_1 C51_1 C52_1 118.0(6)
C56_1 C51_1 C6_1 120.8(6)
C52_1 C51_1 C6_1 121.0(6)
C53_1 C52_1 C51_1 118.9(7)
C53_1 C52_1 H52_1 120.6
C51_1 C52_1 H52_1 120.6
N54_1 C53_1 C52_1 123.1(7)
N54_1 C53_1 H53_1 118.4
C52_1 C53_1 H53_1 118.4
C55_1 N54_1 C53_1 118.0(6)
N54_1 C55_1 C56_1 122.9(7)
N54_1 C55_1 H55_1 118.6
C56_1 C55_1 H55_1 118.6
C51_1 C56_1 C55_1 119.1(7)
C51_1 C56_1 H56_1 120.4
C55_1 C56_1 H56_1 120.4
C6_1 C61_1 C62_1 120.1(5)
C6_1 C61_1 C66_1 121.9(5)
C62_1 C61_1 C66_1 117.9(5)
C1_1 C62_1 C61_1 120.1(5)
C1_1 C62_1 C63_1 122.5(5)
C61_1 C62_1 C63_1 117.5(5)
C64_1 C63_1 C62_1 121.7(6)
C64_1 C63_1 H63_1 119.2
C62_1 C63_1 H63_1 119.2
C63_1 C64_1 C65_1 120.0(6)
C63_1 C64_1 H64_1 120.0
C65_1 C64_1 H64_1 120.0
C66_1 C65_1 C64_1 121.0(6)
C66_1 C65_1 H65_1 119.5
C64_1 C65_1 H65_1 119.5
C65_1 C66_1 C61_1 121.6(6)
C65_1 C66_1 H66_1 119.2
C61_1 C66_1 H66_1 119.2
C62_2 C1_2 C2_2 120.8(5)
C62_2 C1_2 C11_2 115.5(5)
C2_2 C1_2 C11_2 123.4(5)
C3_2 C2_2 C1_2 123.8(5)
C3_2 C2_2 C5_2 118.5(5)
C1_2 C2_2 C5_2 117.6(5)
C31_2 C3_2 C2_2 121.2(5)
C31_2 C3_2 C21_2 116.0(5)
C2_2 C3_2 C21_2 122.6(5)
C32_2 C4_2 C5_2 121.3(5)
C32_2 C4_2 C41_2 116.8(5)
C5_2 C4_2 C41_2 121.5(5)
C6_2 C5_2 C4_2 121.9(5)
C6_2 C5_2 C2_2 119.8(5)
C4_2 C5_2 C2_2 118.3(5)
C61_2 C6_2 C5_2 119.8(5)
C61_2 C6_2 C51_2 115.7(5)
C5_2 C6_2 C51_2 124.1(5)
C12_2 C11_2 C16_2 117.6(5)
C12_2 C11_2 C1_2 120.9(5)
C16_2 C11_2 C1_2 121.0(6)
C11_2 C12_2 C13_2 118.5(6)
C11_2 C12_2 H12_2 120.8
C13_2 C12_2 H12_2 120.8
N14_2 C13_2 C12_2 124.9(7)
N14_2 C13_2 H13_2 117.6
C12_2 C13_2 H13_2 117.6
C13_2 N14_2 C15_2 116.5(6)
N14_2 C15_2 C16_2 123.6(6)
N14_2 C15_2 H15_2 118.2
C16_2 C15_2 H15_2 118.2
C15_2 C16_2 C11_2 118.9(6)
C15_2 C16_2 H16_2 120.6
C11_2 C16_2 H16_2 120.6
C26_2 C21_2 C22_2 116.1(5)
C26_2 C21_2 C3_2 119.9(6)
C22_2 C21_2 C3_2 123.9(5)
C23_2 C22_2 C21_2 119.8(6)
C23_2 C22_2 H22_2 120.1
C21_2 C22_2 H22_2 120.1
N24_2 C23_2 C22_2 124.6(7)
N24_2 C23_2 H23_2 117.7
C22_2 C23_2 H23_2 117.7
C23_2 N24_2 C25_2 115.1(6)
N24_2 C25_2 C26_2 124.4(6)
N24_2 C25_2 H25_2 117.8
C26_2 C25_2 H25_2 117.8
C25_2 C26_2 C21_2 119.9(6)
C25_2 C26_2 H26_2 120.1
C21_2 C26_2 H26_2 120.1
C3_2 C31_2 C32_2 119.6(5)
C3_2 C31_2 C36_2 121.8(5)
C32_2 C31_2 C36_2 118.5(5)
C4_2 C32_2 C31_2 120.0(5)
C4_2 C32_2 C33_2 122.2(5)
C31_2 C32_2 C33_2 117.8(5)
C34_2 C33_2 C32_2 121.1(5)
C34_2 C33_2 H33_2 119.4
C32_2 C33_2 H33_2 119.4
C33_2 C34_2 C35_2 121.2(5)
C33_2 C34_2 H34_2 119.4
C35_2 C34_2 H34_2 119.4
C36_2 C35_2 C34_2 119.9(6)
C36_2 C35_2 H35_2 120.1
C34_2 C35_2 H35_2 120.1
C35_2 C36_2 C31_2 121.3(5)
C35_2 C36_2 H36_2 119.4
C31_2 C36_2 H36_2 119.4
C42_2 C41_2 C46_2 117.7(5)
C42_2 C41_2 C4_2 120.9(5)
C46_2 C41_2 C4_2 121.4(5)
C41_2 C42_2 C43_2 119.8(6)
C41_2 C42_2 H42_2 120.1
C43_2 C42_2 H42_2 120.1
N44_2 C43_2 C42_2 123.9(6)
N44_2 C43_2 H43_2 118.1
C42_2 C43_2 H43_2 118.1
C45_2 N44_2 C43_2 114.7(5)
N44_2 C45_2 C46_2 127.4(6)
N44_2 C45_2 H45_2 116.3
C46_2 C45_2 H45_2 116.3
C45_2 C46_2 C41_2 116.5(6)
C45_2 C46_2 H46_2 121.8
C41_2 C46_2 H46_2 121.8
C52_2 C51_2 C56_2 117.7(5)
C52_2 C51_2 C6_2 123.5(5)
C56_2 C51_2 C6_2 118.6(5)
C51_2 C52_2 C53_2 119.3(6)
C51_2 C52_2 H52_2 120.3
C53_2 C52_2 H52_2 120.3
N54_2 C53_2 C52_2 124.0(6)
N54_2 C53_2 H53_2 118.0
C52_2 C53_2 H53_2 118.0
C55_2 N54_2 C53_2 116.7(6)
N54_2 C55_2 C56_2 123.5(6)
N54_2 C55_2 H55_2 118.2
C56_2 C55_2 H55_2 118.2
C51_2 C56_2 C55_2 118.6(6)
C51_2 C56_2 H56_2 120.7
C55_2 C56_2 H56_2 120.7
C6_2 C61_2 C62_2 119.9(5)
C6_2 C61_2 C66_2 121.6(5)
C62_2 C61_2 C66_2 118.5(5)
C1_2 C62_2 C61_2 120.7(5)
C1_2 C62_2 C63_2 121.6(5)
C61_2 C62_2 C63_2 117.7(5)
C64_2 C63_2 C62_2 121.4(6)
C64_2 C63_2 H63_2 119.3
C62_2 C63_2 H63_2 119.3
C63_2 C64_2 C65_2 120.4(5)
C63_2 C64_2 H64_2 119.8
C65_2 C64_2 H64_2 119.8
C66_2 C65_2 C64_2 120.6(6)
C66_2 C65_2 H65_2 119.7
C64_2 C65_2 H65_2 119.7
C65_2 C66_2 C61_2 121.1(6)
C65_2 C66_2 H66_2 119.5
C61_2 C66_2 H66_2 119.5

loop_
_geom_bond_atom_site_label_1
_geom_bond_atom_site_label_2
_geom_bond_distance
O1 C2 1.389(9)
O1 C5 1.400(8)
C2 C3 1.486(9)
C2 H2A 0.9900
C2 H2B 0.9900
C3 C4 1.525(10)
C3 H3A 0.9900
C3 H3B 0.9900
C4 C5 1.459(10)
C4 H4A 0.9900
C4 H4B 0.9900
C5 H5A 0.9900
C5 H5B 0.9900
O6 C10 1.403(15)
O6 C7 1.405(14)
C7 C8 1.489(15)
C7 H7A 0.9900
C7 H7B 0.9900
C8 C9 1.528(19)
C8 H8A 0.9900
C8 H8B 0.9900
C9 C10 1.490(14)
C9 H9A 0.9900
C9 H9B 0.9900
C10 H10A 0.9900
C10 H10B 0.9900
O11 C15 1.405(15)
O11 C12 1.417(13)
C12 C13 1.495(15)
C12 H12A 0.9900
C12 H12B 0.9900
C13 C14 1.529(19)
C13 H13A 0.9900
C13 H13B 0.9900
C14 C15 1.493(14)
C14 H14A 0.9900
C14 H14B 0.9900
C15 H15A 0.9900
C15 H15B 0.9900
C1_1 C62_1 1.400(7)
C1_1 C2_1 1.434(7)
C1_1 C11_1 1.508(7)
C2_1 C3_1 1.440(7)
C2_1 C5_1 1.470(8)
C3_1 C31_1 1.393(7)
C3_1 C21_1 1.496(7)
C4_1 C32_1 1.415(7)
C4_1 C5_1 1.435(7)
C4_1 C41_1 1.497(7)
C5_1 C6_1 1.435(7)
C6_1 C61_1 1.402(7)
C6_1 C51_1 1.498(7)
C11_1 C12_1 1.374(8)
C11_1 C16_1 1.389(8)
C12_1 C13_1 1.393(8)
C12_1 H12_1 0.9500
C13_1 N14_1 1.323(8)
C13_1 H13_1 0.9500
N14_1 C15_1 1.325(8)
C15_1 C16_1 1.399(8)
C15_1 H15_1 0.9500
C16_1 H16_1 0.9500
C21_1 C22_1 1.376(7)
C21_1 C26_1 1.394(8)
C22_1 C23_1 1.378(8)
C22_1 H22_1 0.9500
C23_1 N24_1 1.352(8)
C23_1 H23_1 0.9500
N24_1 C25_1 1.326(7)
C25_1 C26_1 1.383(8)
C25_1 H25_1 0.9500
C26_1 H26_1 0.9500
C31_1 C32_1 1.426(7)
C31_1 C36_1 1.449(7)
C32_1 C33_1 1.434(7)
C33_1 C34_1 1.363(7)
C33_1 H33_1 0.9500
C34_1 C35_1 1.422(8)
C34_1 H34_1 0.9500
C35_1 C36_1 1.368(8)
C35_1 H35_1 0.9500
C36_1 H36_1 0.9500
C41_1 C46_1 1.379(8)
C41_1 C42_1 1.389(8)
C42_1 C43_1 1.383(8)
C42_1 H42_1 0.9500
C43_1 N44_1 1.339(8)
C43_1 H43_1 0.9500
N44_1 C45_1 1.340(8)
C45_1 C46_1 1.390(8)
C45_1 H45_1 0.9500
C46_1 H46_1 0.9500
C51_1 C56_1 1.391(8)
C51_1 C52_1 1.392(8)
C52_1 C53_1 1.391(8)
C52_1 H52_1 0.9500
C53_1 N54_1 1.337(8)
C53_1 H53_1 0.9500
N54_1 C55_1 1.333(9)
C55_1 C56_1 1.393(8)
C55_1 H55_1 0.9500
C56_1 H56_1 0.9500
C61_1 C62_1 1.438(8)
C61_1 C66_1 1.449(7)
C62_1 C63_1 1.444(8)
C63_1 C64_1 1.367(8)
C63_1 H63_1 0.9500
C64_1 C65_1 1.409(8)
C64_1 H64_1 0.9500
C65_1 C66_1 1.345(8)
C65_1 H65_1 0.9500
C66_1 H66_1 0.9500
C1_2 C62_2 1.401(7)
C1_2 C2_2 1.440(7)
C1_2 C11_2 1.498(7)
C2_2 C3_2 1.421(7)
C2_2 C5_2 1.460(7)
C3_2 C31_2 1.413(7)
C3_2 C21_2 1.493(7)
C4_2 C32_2 1.397(7)
C4_2 C5_2 1.433(7)
C4_2 C41_2 1.498(7)
C5_2 C6_2 1.431(7)
C6_2 C61_2 1.414(7)
C6_2 C51_2 1.497(7)
C11_2 C12_2 1.385(8)
C11_2 C16_2 1.397(8)
C12_2 C13_2 1.386(8)
C12_2 H12_2 0.9500
C13_2 N14_2 1.324(8)
C13_2 H13_2 0.9500
N14_2 C15_2 1.332(8)
C15_2 C16_2 1.392(8)
C15_2 H15_2 0.9500
C16_2 H16_2 0.9500
C21_2 C26_2 1.383(8)
C21_2 C22_2 1.388(8)
C22_2 C23_2 1.372(7)
C22_2 H22_2 0.9500
C23_2 N24_2 1.331(8)
C23_2 H23_2 0.9500
N24_2 C25_2 1.339(8)
C25_2 C26_2 1.371(8)
C25_2 H25_2 0.9500
C26_2 H26_2 0.9500
C31_2 C32_2 1.428(7)
C31_2 C36_2 1.443(7)
C32_2 C33_2 1.450(7)
C33_2 C34_2 1.351(8)
C33_2 H33_2 0.9500
C34_2 C35_2 1.415(8)
C34_2 H34_2 0.9500
C35_2 C36_2 1.363(7)
C35_2 H35_2 0.9500
C36_2 H36_2 0.9500
C41_2 C42_2 1.371(8)
C41_2 C46_2 1.416(8)
C42_2 C43_2 1.375(7)
C42_2 H42_2 0.9500
C43_2 N44_2 1.351(8)
C43_2 H43_2 0.9500
N44_2 C45_2 1.311(7)
C45_2 C46_2 1.375(8)
C45_2 H45_2 0.9500
C46_2 H46_2 0.9500
C51_2 C52_2 1.377(7)
C51_2 C56_2 1.393(8)
C52_2 C53_2 1.379(8)
C52_2 H52_2 0.9500
C53_2 N54_2 1.334(8)
C53_2 H53_2 0.9500
N54_2 C55_2 1.328(8)
C55_2 C56_2 1.396(8)
C55_2 H55_2 0.9500
C56_2 H56_2 0.9500
C61_2 C62_2 1.425(7)
C61_2 C66_2 1.434(8)
C62_2 C63_2 1.446(7)
C63_2 C64_2 1.345(8)
C63_2 H63_2 0.9500
C64_2 C65_2 1.416(8)
C64_2 H64_2 0.9500
C65_2 C66_2 1.351(8)
C65_2 H65_2 0.9500
C66_2 H66_2 0.9500

loop_
_geom_torsion_atom_site_label_1
_geom_torsion_atom_site_label_2
_geom_torsion_atom_site_label_3
_geom_torsion_atom_site_label_4
_geom_torsion
C5 O1 C2 C3 28.4(11)
O1 C2 C3 C4 -12.4(11)
C2 C3 C4 C5 -6.8(11)
C2 O1 C5 C4 -32.3(11)
C3 C4 C5 O1 23.3(10)
C10 O6 C7 C8 -39(2)
O6 C7 C8 C9 28(4)
C7 C8 C9 C10 -7(5)
C7 O6 C10 C9 34(3)
C8 C9 C10 O6 -15(5)
C15 O11 C12 C13 40.6(17)
O11 C12 C13 C14 -32(4)
C12 C13 C14 C15 13(5)
C12 O11 C15 C14 -31(3)
C13 C14 C15 O11 10(5)
C62_1 C1_1 C2_1 C3_1 -168.3(6)
C11_1 C1_1 C2_1 C3_1 20.2(9)
C62_1 C1_1 C2_1 C5_1 10.5(9)
C11_1 C1_1 C2_1 C5_1 -161.0(6)
C1_1 C2_1 C3_1 C31_1 -174.2(6)
C5_1 C2_1 C3_1 C31_1 7.0(9)
C1_1 C2_1 C3_1 C21_1 11.9(9)
C5_1 C2_1 C3_1 C21_1 -166.9(5)
C32_1 C4_1 C5_1 C6_1 -172.2(6)
C41_1 C4_1 C5_1 C6_1 11.6(10)
C32_1 C4_1 C5_1 C2_1 7.3(9)
C41_1 C4_1 C5_1 C2_1 -168.9(6)
C1_1 C2_1 C5_1 C6_1 -10.0(9)
C3_1 C2_1 C5_1 C6_1 168.9(6)
C1_1 C2_1 C5_1 C4_1 170.5(6)
C3_1 C2_1 C5_1 C4_1 -10.7(9)
C4_1 C5_1 C6_1 C61_1 -178.9(6)
C2_1 C5_1 C6_1 C61_1 1.6(9)
C4_1 C5_1 C6_1 C51_1 6.3(10)
C2_1 C5_1 C6_1 C51_1 -173.2(6)
C62_1 C1_1 C11_1 C12_1 72.2(8)
C2_1 C1_1 C11_1 C12_1 -116.0(7)
C62_1 C1_1 C11_1 C16_1 -99.2(7)
C2_1 C1_1 C11_1 C16_1 72.6(8)
C16_1 C11_1 C12_1 C13_1 -1.8(9)
C1_1 C11_1 C12_1 C13_1 -173.3(6)
C11_1 C12_1 C13_1 N14_1 1.3(10)
C12_1 C13_1 N14_1 C15_1 -0.5(10)
C13_1 N14_1 C15_1 C16_1 0.2(9)
C12_1 C11_1 C16_1 C15_1 1.5(9)
C1_1 C11_1 C16_1 C15_1 173.3(5)
N14_1 C15_1 C16_1 C11_1 -0.7(10)
C31_1 C3_1 C21_1 C22_1 -99.2(7)
C2_1 C3_1 C21_1 C22_1 74.9(8)
C31_1 C3_1 C21_1 C26_1 79.6(8)
C2_1 C3_1 C21_1 C26_1 -106.3(7)
C26_1 C21_1 C22_1 C23_1 0.3(9)
C3_1 C21_1 C22_1 C23_1 179.1(6)
C21_1 C22_1 C23_1 N24_1 1.9(10)
C22_1 C23_1 N24_1 C25_1 -2.7(10)
C23_1 N24_1 C25_1 C26_1 1.6(10)
N24_1 C25_1 C26_1 C21_1 0.5(10)
C22_1 C21_1 C26_1 C25_1 -1.4(9)
C3_1 C21_1 C26_1 C25_1 179.8(6)
C2_1 C3_1 C31_1 C32_1 0.5(9)
C21_1 C3_1 C31_1 C32_1 174.6(6)
C2_1 C3_1 C31_1 C36_1 -179.2(6)
C21_1 C3_1 C31_1 C36_1 -5.1(9)
C5_1 C4_1 C32_1 C31_1 0.2(9)
C41_1 C4_1 C32_1 C31_1 176.5(6)
C5_1 C4_1 C32_1 C33_1 178.6(6)
C41_1 C4_1 C32_1 C33_1 -5.0(9)
C3_1 C31_1 C32_1 C4_1 -4.2(9)
C36_1 C31_1 C32_1 C4_1 175.5(6)
C3_1 C31_1 C32_1 C33_1 177.3(6)
C36_1 C31_1 C32_1 C33_1 -3.0(9)
C4_1 C32_1 C33_1 C34_1 -177.2(6)
C31_1 C32_1 C33_1 C34_1 1.3(10)
C32_1 C33_1 C34_1 C35_1 0.5(10)
C33_1 C34_1 C35_1 C36_1 -0.4(10)
C34_1 C35_1 C36_1 C31_1 -1.4(10)
C3_1 C31_1 C36_1 C35_1 -177.2(6)
C32_1 C31_1 C36_1 C35_1 3.1(9)
C32_1 C4_1 C41_1 C46_1 -84.6(8)
C5_1 C4_1 C41_1 C46_1 91.8(8)
C32_1 C4_1 C41_1 C42_1 88.6(7)
C5_1 C4_1 C41_1 C42_1 -95.1(8)
C46_1 C41_1 C42_1 C43_1 -4.0(9)
C4_1 C41_1 C42_1 C43_1 -177.3(6)
C41_1 C42_1 C43_1 N44_1 2.5(10)
C42_1 C43_1 N44_1 C45_1 -0.5(10)
C43_1 N44_1 C45_1 C46_1 0.1(11)
C42_1 C41_1 C46_1 C45_1 3.7(10)
C4_1 C41_1 C46_1 C45_1 177.2(6)
N44_1 C45_1 C46_1 C41_1 -1.9(11)
C61_1 C6_1 C51_1 C56_1 90.0(8)
C5_1 C6_1 C51_1 C56_1 -94.9(8)
C61_1 C6_1 C51_1 C52_1 -83.8(8)
C5_1 C6_1 C51_1 C52_1 91.3(8)
C56_1 C51_1 C52_1 C53_1 1.2(10)
C6_1 C51_1 C52_1 C53_1 175.2(6)
C51_1 C52_1 C53_1 N54_1 0.7(11)
C52_1 C53_1 N54_1 C55_1 -1.7(11)
C53_1 N54_1 C55_1 C56_1 0.7(11)
C52_1 C51_1 C56_1 C55_1 -2.1(10)
C6_1 C51_1 C56_1 C55_1 -176.1(6)
N54_1 C55_1 C56_1 C51_1 1.2(11)
C5_1 C6_1 C61_1 C62_1 6.4(10)
C51_1 C6_1 C61_1 C62_1 -178.4(6)
C5_1 C6_1 C61_1 C66_1 -173.6(6)
C51_1 C6_1 C61_1 C66_1 1.6(9)
C2_1 C1_1 C62_1 C61_1 -2.4(9)
C11_1 C1_1 C62_1 C61_1 169.6(6)
C2_1 C1_1 C62_1 C63_1 177.3(6)
C11_1 C1_1 C62_1 C63_1 -10.6(9)
C6_1 C61_1 C62_1 C1_1 -6.1(10)
C66_1 C61_1 C62_1 C1_1 173.9(6)
C6_1 C61_1 C62_1 C63_1 174.1(6)
C66_1 C61_1 C62_1 C63_1 -5.8(9)
C1_1 C62_1 C63_1 C64_1 -173.7(7)
C61_1 C62_1 C63_1 C64_1 6.1(10)
C62_1 C63_1 C64_1 C65_1 -1.8(11)
C63_1 C64_1 C65_1 C66_1 -2.8(11)
C64_1 C65_1 C66_1 C61_1 2.8(11)
C6_1 C61_1 C66_1 C65_1 -178.4(7)
C62_1 C61_1 C66_1 C65_1 1.6(10)
C62_2 C1_2 C2_2 C3_2 177.1(6)
C11_2 C1_2 C2_2 C3_2 -9.3(10)
C62_2 C1_2 C2_2 C5_2 -3.6(9)
C11_2 C1_2 C2_2 C5_2 169.9(6)
C1_2 C2_2 C3_2 C31_2 172.0(6)
C5_2 C2_2 C3_2 C31_2 -7.2(10)
C1_2 C2_2 C3_2 C21_2 -13.2(10)
C5_2 C2_2 C3_2 C21_2 167.5(6)
C32_2 C4_2 C5_2 C6_2 173.3(6)
C41_2 C4_2 C5_2 C6_2 -14.5(10)
C32_2 C4_2 C5_2 C2_2 -6.7(9)
C41_2 C4_2 C5_2 C2_2 165.5(6)
C3_2 C2_2 C5_2 C6_2 -168.6(6)
C1_2 C2_2 C5_2 C6_2 12.1(9)
C3_2 C2_2 C5_2 C4_2 11.5(9)
C1_2 C2_2 C5_2 C4_2 -167.8(6)
C4_2 C5_2 C6_2 C61_2 168.8(6)
C2_2 C5_2 C6_2 C61_2 -11.1(9)
C4_2 C5_2 C6_2 C51_2 -18.2(10)
C2_2 C5_2 C6_2 C51_2 161.9(6)
C62_2 C1_2 C11_2 C12_2 86.5(7)
C2_2 C1_2 C11_2 C12_2 -87.4(8)
C62_2 C1_2 C11_2 C16_2 -85.7(7)
C2_2 C1_2 C11_2 C16_2 100.5(8)
C16_2 C11_2 C12_2 C13_2 -1.8(9)
C1_2 C11_2 C12_2 C13_2 -174.2(5)
C11_2 C12_2 C13_2 N14_2 -0.7(10)
C12_2 C13_2 N14_2 C15_2 1.9(10)
C13_2 N14_2 C15_2 C16_2 -0.7(10)
N14_2 C15_2 C16_2 C11_2 -1.7(11)
C12_2 C11_2 C16_2 C15_2 2.9(9)
C1_2 C11_2 C16_2 C15_2 175.3(6)
C31_2 C3_2 C21_2 C26_2 91.5(8)
C2_2 C3_2 C21_2 C26_2 -83.5(8)
C31_2 C3_2 C21_2 C22_2 -84.7(8)
C2_2 C3_2 C21_2 C22_2 100.3(8)
C26_2 C21_2 C22_2 C23_2 3.8(9)
C3_2 C21_2 C22_2 C23_2 -179.9(6)
C21_2 C22_2 C23_2 N24_2 -0.9(10)
C22_2 C23_2 N24_2 C25_2 -2.1(10)
C23_2 N24_2 C25_2 C26_2 2.3(11)
N24_2 C25_2 C26_2 C21_2 0.6(12)
C22_2 C21_2 C26_2 C25_2 -3.6(9)
C3_2 C21_2 C26_2 C25_2 179.9(6)
C2_2 C3_2 C31_2 C32_2 -2.0(10)
C21_2 C3_2 C31_2 C32_2 -177.1(6)
C2_2 C3_2 C31_2 C36_2 179.6(6)
C21_2 C3_2 C31_2 C36_2 4.5(9)
C5_2 C4_2 C32_2 C31_2 -2.5(10)
C41_2 C4_2 C32_2 C31_2 -175.0(6)
C5_2 C4_2 C32_2 C33_2 179.1(6)
C41_2 C4_2 C32_2 C33_2 6.6(9)
C3_2 C31_2 C32_2 C4_2 7.0(10)
C36_2 C31_2 C32_2 C4_2 -174.5(6)
C3_2 C31_2 C32_2 C33_2 -174.5(6)
C36_2 C31_2 C32_2 C33_2 4.0(9)
C4_2 C32_2 C33_2 C34_2 174.4(7)
C31_2 C32_2 C33_2 C34_2 -4.0(10)
C32_2 C33_2 C34_2 C35_2 1.0(11)
C33_2 C34_2 C35_2 C36_2 2.2(11)
C34_2 C35_2 C36_2 C31_2 -2.2(11)
C3_2 C31_2 C36_2 C35_2 177.5(7)
C32_2 C31_2 C36_2 C35_2 -1.0(10)
C32_2 C4_2 C41_2 C42_2 96.7(7)
C5_2 C4_2 C41_2 C42_2 -75.9(8)
C32_2 C4_2 C41_2 C46_2 -80.9(8)
C5_2 C4_2 C41_2 C46_2 106.5(7)
C46_2 C41_2 C42_2 C43_2 -3.9(9)
C4_2 C41_2 C42_2 C43_2 178.4(6)
C41_2 C42_2 C43_2 N44_2 1.5(10)
C42_2 C43_2 N44_2 C45_2 1.0(10)
C43_2 N44_2 C45_2 C46_2 -1.0(10)
N44_2 C45_2 C46_2 C41_2 -1.4(10)
C42_2 C41_2 C46_2 C45_2 3.8(9)
C4_2 C41_2 C46_2 C45_2 -178.5(6)
C61_2 C6_2 C51_2 C52_2 -75.2(8)
C5_2 C6_2 C51_2 C52_2 111.5(7)
C61_2 C6_2 C51_2 C56_2 99.5(7)
C5_2 C6_2 C51_2 C56_2 -73.8(8)
C56_2 C51_2 C52_2 C53_2 0.1(9)
C6_2 C51_2 C52_2 C53_2 174.8(6)
C51_2 C52_2 C53_2 N54_2 -1.6(10)
C52_2 C53_2 N54_2 C55_2 1.7(9)
C53_2 N54_2 C55_2 C56_2 -0.2(9)
C52_2 C51_2 C56_2 C55_2 1.2(9)
C6_2 C51_2 C56_2 C55_2 -173.8(5)
N54_2 C55_2 C56_2 C51_2 -1.2(9)
C5_2 C6_2 C61_2 C62_2 1.4(10)
C51_2 C6_2 C61_2 C62_2 -172.2(6)
C5_2 C6_2 C61_2 C66_2 -177.2(6)
C51_2 C6_2 C61_2 C66_2 9.2(9)
C2_2 C1_2 C62_2 C61_2 -6.0(10)
C11_2 C1_2 C62_2 C61_2 180.0(6)
C2_2 C1_2 C62_2 C63_2 174.8(6)
C11_2 C1_2 C62_2 C63_2 0.7(9)
C6_2 C61_2 C62_2 C1_2 7.2(10)
C66_2 C61_2 C62_2 C1_2 -174.1(6)
C6_2 C61_2 C62_2 C63_2 -173.5(6)
C66_2 C61_2 C62_2 C63_2 5.2(9)
C1_2 C62_2 C63_2 C64_2 178.2(7)
C61_2 C62_2 C63_2 C64_2 -1.0(10)
C62_2 C63_2 C64_2 C65_2 -2.3(11)
C63_2 C64_2 C65_2 C66_2 1.3(11)
C64_2 C65_2 C66_2 C61_2 3.1(11)
C6_2 C61_2 C66_2 C65_2 172.3(7)
C62_2 C61_2 C66_2 C65_2 -6.3(11)
